data_1560382
loop_
_publ_author_name
'Shi, Chenjie'
'Wang, Zikai'
'Chen, Yifan'
'Zhang, Xiaoyu'
'Zhao, Yue'
'Tao, Yuehong'
'Wu, Hua'

_publ_section_title
;
 Structural diversity of four coordination polymers based on
 5-nitro-1,2,3-benzenetricarboxylic acid (H3nbta): Solvothermal syntheses,
 structural characterizations and properties
;
_journal_name_full 'Journal of Solid State Chemistry'
_journal_page_first 35
_journal_page_last 42
_journal_paper_doi 10.1016/j.jssc.2017.05.010
_journal_volume 253
_journal_year 2017
_chemical_formula_moiety 'C48 H46 N14 O16 Zn3'
_chemical_formula_sum 'C48 H46 N14 O16 Zn3'
_chemical_formula_weight 1271.10
_space_group_IT_number 2
_space_group_name_Hall '-P 1'
_space_group_name_H-M_alt 'P -1'
_symmetry_cell_setting triclinic
_symmetry_space_group_name_H-M 'P -1'
_atom_sites_solution_hydrogens geom
_atom_sites_solution_primary direct
_atom_sites_solution_secondary difmap
_audit_creation_method SHELXL-97
_cell_angle_alpha 75.979(4)
_cell_angle_beta 77.781(4)
_cell_angle_gamma 75.970(4)
_cell_formula_units_Z 2
_cell_length_a 10.2521(5)
_cell_length_b 16.2799(8)
_cell_length_c 16.2848(9)
_cell_measurement_reflns_used 11494
_cell_measurement_temperature 293(2)
_cell_measurement_theta_max 29.3
_cell_measurement_theta_min 3.0
_cell_volume 2524.4(2)
_computing_cell_refinement CrysAlis
_computing_data_collection 'CrysAlis (Oxford Diffraction, 2006)'
_computing_data_reduction CrysAlis
_computing_structure_refinement 'SHELXL-97 (Sheldrick, 2008)'
_computing_structure_solution 'SHELXL-97 (Sheldrick, 2008)'
_diffrn_ambient_temperature 293(2)
_diffrn_detector_area_resol_mean 10.0
_diffrn_measured_fraction_theta_full 0.997
_diffrn_measured_fraction_theta_max 0.833
_diffrn_measurement_device_type 'Oxford Diffraction Gemini R Ultra'
_diffrn_measurement_method '\w scan'
_diffrn_radiation_monochromator graphite
_diffrn_radiation_source 'fine-focus sealed tube'
_diffrn_radiation_type MoK\a
_diffrn_radiation_wavelength 0.71073
_diffrn_reflns_av_R_equivalents 0.0379
_diffrn_reflns_av_sigmaI/netI 0.0798
_diffrn_reflns_limit_h_max 12
_diffrn_reflns_limit_h_min -12
_diffrn_reflns_limit_k_max 15
_diffrn_reflns_limit_k_min -21
_diffrn_reflns_limit_l_max 17
_diffrn_reflns_limit_l_min -21
_diffrn_reflns_number 18611
_diffrn_reflns_theta_full 25.00
_diffrn_reflns_theta_max 29.29
_diffrn_reflns_theta_min 3.01
_exptl_absorpt_coefficient_mu 1.502
_exptl_absorpt_correction_T_max 0.902
_exptl_absorpt_correction_T_min 0.812
_exptl_absorpt_correction_type multi-scan
_exptl_crystal_colour colorless
_exptl_crystal_density_diffrn 1.672
_exptl_crystal_density_method 'not measured'
_exptl_crystal_description block
_exptl_crystal_F_000 1300
_exptl_crystal_size_max 0.22
_exptl_crystal_size_mid 0.17
_exptl_crystal_size_min 0.16
_refine_diff_density_max 1.099
_refine_diff_density_min -0.828
_refine_diff_density_rms 0.088
_refine_ls_extinction_method none
_refine_ls_goodness_of_fit_ref 1.043
_refine_ls_hydrogen_treatment mixed
_refine_ls_matrix_type full
_refine_ls_number_parameters 730
_refine_ls_number_reflns 11494
_refine_ls_number_restraints 0
_refine_ls_restrained_S_all 1.043
_refine_ls_R_factor_all 0.1010
_refine_ls_R_factor_gt 0.0596
_refine_ls_shift/su_max 0.001
_refine_ls_shift/su_mean 0.000
_refine_ls_structure_factor_coef Fsqd
_refine_ls_weighting_details 'calc w=1/[\s^2^(Fo^2^)+(0.0402P)^2^+2.7388P] where P=(Fo^2^+2Fc^2^)/3'
_refine_ls_weighting_scheme calc
_refine_ls_wR_factor_gt 0.1136
_refine_ls_wR_factor_ref 0.1405
_reflns_number_gt 7520
_reflns_number_total 11494
_reflns_threshold_expression >2sigma(I)
_cod_data_source_file compound1-4.cif
_cod_data_source_block compound2
_cod_depositor_comments
;
The following automatic conversions were performed:

data item '_symmetry_cell_setting' value 'Triclinic' was changed to
'triclinic' in accordance with the built-in table derived from the
CIF Core dictionary named 'cif_core.dic' version 2.4.5 last updated
on 2014-11-21.

Automatic conversion script
Id: cif_fix_values 8369 2020-08-20 11:38:08Z andrius 
;
_cod_database_code 1560382

loop_
_symmetry_equiv_pos_as_xyz
'x, y, z'
'-x, -y, -z'

loop_
_atom_site_label
_atom_site_type_symbol
_atom_site_fract_x
_atom_site_fract_y
_atom_site_fract_z
_atom_site_U_iso_or_equiv
_atom_site_adp_type
_atom_site_occupancy
_atom_site_symmetry_multiplicity
_atom_site_calc_flag
_atom_site_refinement_flags
_atom_site_disorder_assembly
_atom_site_disorder_group
Zn1 Zn 0.64024(4) 0.50601(3) 0.75752(3) 0.03226(13) Uani 1 1 d . . .
Zn2 Zn 0.26579(5) 0.31867(3) 0.78105(4) 0.03567(14) Uani 1 1 d . . .
Zn3 Zn 0.59066(5) 0.91306(3) 0.69610(4) 0.04187(16) Uani 1 1 d . . .
C1 C 0.5320(6) 0.2571(3) 0.7478(5) 0.0624(18) Uani 1 1 d . . .
C2 C 0.6751(4) 0.2039(2) 0.7554(3) 0.0324(9) Uani 1 1 d . . .
C3 C 0.7692(4) 0.2374(3) 0.7810(3) 0.0319(9) Uani 1 1 d . . .
C4 C 0.9001(4) 0.1897(3) 0.7847(3) 0.0390(10) Uani 1 1 d . . .
H4 H 0.9628 0.2100 0.8043 0.047 Uiso 1 1 calc R . .
C5 C 0.7113(4) 0.1220(3) 0.7352(3) 0.0383(10) Uani 1 1 d . . .
C6 C 0.8447(4) 0.0776(3) 0.7351(3) 0.0408(11) Uani 1 1 d . . .
H6 H 0.8725 0.0243 0.7187 0.049 Uiso 1 1 calc R . .
C7 C 0.6080(6) 0.0753(3) 0.7228(4) 0.0560(15) Uani 1 1 d . . .
C8 C 0.7341(4) 0.3249(3) 0.8050(3) 0.0390(10) Uani 1 1 d . . .
C9 C 0.9352(4) 0.1128(3) 0.7593(3) 0.0428(12) Uani 1 1 d . . .
C10 C 0.9656(4) 0.6240(3) 0.7301(3) 0.0306(9) Uani 1 1 d . . .
C11 C 0.9375(4) 0.7141(3) 0.7142(3) 0.0335(10) Uani 1 1 d . . .
C12 C 1.0315(4) 0.7569(3) 0.7274(3) 0.0415(11) Uani 1 1 d . . .
H12 H 1.0112 0.8167 0.7215 0.050 Uiso 1 1 calc R . .
C13 C 1.1532(4) 0.7102(3) 0.7490(3) 0.0421(11) Uani 1 1 d . . .
C14 C 1.1854(4) 0.6219(3) 0.7612(3) 0.0370(10) Uani 1 1 d . . .
H14 H 1.2703 0.5918 0.7742 0.044 Uiso 1 1 calc R . .
C15 C 1.0895(4) 0.5781(3) 0.7538(3) 0.0310(9) Uani 1 1 d . . .
C16 C 1.1209(4) 0.4807(3) 0.7767(3) 0.0351(10) Uani 1 1 d . . .
C17 C 0.8109(4) 0.7692(3) 0.6798(3) 0.0387(11) Uani 1 1 d . . .
C18 C 0.3647(4) 0.9812(3) 0.5951(3) 0.0492(13) Uani 1 1 d . . .
H18 H 0.3395 1.0312 0.6175 0.059 Uiso 1 1 calc R . .
C19 C 0.4736(5) 0.8597(3) 0.5651(4) 0.0513(13) Uani 1 1 d . . .
H19 H 0.5380 0.8086 0.5635 0.062 Uiso 1 1 calc R . .
C31 C -0.0854(4) 0.6555(3) 0.3467(3) 0.0422(11) Uani 1 1 d . . .
H31 H -0.0278 0.6085 0.3263 0.051 Uiso 1 1 calc R . .
C24 C 0.4034(4) 0.4632(3) 0.8938(3) 0.0346(10) Uani 1 1 d . . .
H24 H 0.4050 0.4128 0.8758 0.042 Uiso 1 1 calc R . .
C48 C 0.8638(4) 0.5742(3) 0.7201(3) 0.0320(9) Uani 1 1 d . . .
C26 C 0.3299(4) 0.5976(3) 0.5013(4) 0.0507(13) Uani 1 1 d . . .
H26A H 0.2877 0.5476 0.5227 0.061 Uiso 1 1 calc R . .
H26B H 0.3607 0.6019 0.4401 0.061 Uiso 1 1 calc R . .
C35 C 0.4607(4) 0.5431(3) 0.6241(3) 0.0399(11) Uani 1 1 d . . .
H35 H 0.4023 0.5082 0.6586 0.048 Uiso 1 1 calc R . .
C25 C 0.1925(4) 0.4568(3) 1.0030(3) 0.0519(13) Uani 1 1 d . . .
H25A H 0.1939 0.4437 1.0642 0.062 Uiso 1 1 calc R . .
H25B H 0.1955 0.4033 0.9856 0.062 Uiso 1 1 calc R . .
C29 C 0.0325(5) 0.6446(3) 0.4684(3) 0.0521(13) Uani 1 1 d . . .
H29A H 0.0860 0.5916 0.4517 0.062 Uiso 1 1 calc R . .
H29B H -0.0088 0.6306 0.5281 0.062 Uiso 1 1 calc R . .
C23 C 0.3430(5) 0.5670(3) 0.9656(3) 0.0481(12) Uani 1 1 d . . .
H23 H 0.2974 0.6020 1.0045 0.058 Uiso 1 1 calc R . .
O17 O 0.4601(4) 0.2753(3) 0.8102(4) 0.100(2) Uani 1 1 d . . .
C34 C 0.6251(5) 0.6104(3) 0.5781(3) 0.0474(12) Uani 1 1 d . . .
H34 H 0.7036 0.6305 0.5753 0.057 Uiso 1 1 calc R . .
C32 C -0.2460(5) 0.7655(3) 0.3600(3) 0.0459(12) Uani 1 1 d . . .
H32 H -0.3215 0.8094 0.3502 0.055 Uiso 1 1 calc R . .
C22 C 0.4545(4) 0.5792(3) 0.9046(3) 0.0438(12) Uani 1 1 d . . .
H22 H 0.4991 0.6248 0.8952 0.053 Uiso 1 1 calc R . .
C27 C 0.2282(5) 0.6773(3) 0.5173(4) 0.0558(14) Uani 1 1 d . . .
H27A H 0.2761 0.7237 0.5103 0.067 Uiso 1 1 calc R . .
H27B H 0.1822 0.6667 0.5762 0.067 Uiso 1 1 calc R . .
C30 C 0.5504(5) 0.6300(3) 0.5148(3) 0.0488(12) Uani 1 1 d . . .
H30 H 0.5666 0.6660 0.4615 0.059 Uiso 1 1 calc R . .
C33 C -0.1763(5) 0.7521(3) 0.4247(3) 0.0484(12) Uani 1 1 d . . .
H33 H -0.1940 0.7842 0.4673 0.058 Uiso 1 1 calc R . .
C37 C 0.2709(6) 0.1885(4) 0.9425(4) 0.0670(17) Uani 1 1 d . . .
H37 H 0.3629 0.1673 0.9250 0.080 Uiso 1 1 calc R . .
C39 C 0.2509(9) 0.0829(5) 1.0800(5) 0.103(3) Uani 1 1 d . . .
H39A H 0.1792 0.0741 1.1287 0.124 Uiso 1 1 calc R . .
H39B H 0.3259 0.0946 1.1001 0.124 Uiso 1 1 calc R . .
C38 C 0.0705(6) 0.2054(4) 1.0187(4) 0.0616(15) Uani 1 1 d . . .
H38 H -0.0021 0.1993 1.0633 0.074 Uiso 1 1 calc R . .
C36 C 0.0685(5) 0.2627(3) 0.9447(4) 0.0566(14) Uani 1 1 d . . .
H36 H -0.0078 0.3029 0.9284 0.068 Uiso 1 1 calc R . .
C40 C 0.3012(8) -0.0018(5) 1.0420(5) 0.090(2) Uani 1 1 d . . .
H40A H 0.3759 0.0065 0.9951 0.108 Uiso 1 1 calc R . .
H40B H 0.3360 -0.0490 1.0861 0.108 Uiso 1 1 calc R . .
C41 C 0.1923(7) -0.0265(6) 1.0102(5) 0.097(2) Uani 1 1 d . . .
H41A H 0.1098 -0.0200 1.0522 0.116 Uiso 1 1 calc R . .
H41B H 0.1736 0.0143 0.9577 0.116 Uiso 1 1 calc R . .
C42 C 0.2206(9) -0.1128(5) 0.9932(5) 0.109(3) Uani 1 1 d . . .
H42A H 0.1470 -0.1196 0.9682 0.131 Uiso 1 1 calc R . .
H42B H 0.2251 -0.1546 1.0468 0.131 Uiso 1 1 calc R . .
N1 N 0.5682(3) 0.5563(2) 0.6471(2) 0.0368(8) Uani 1 1 d . . .
N2 N 0.4467(4) 0.5868(2) 0.5443(3) 0.0427(9) Uani 1 1 d . . .
N3 N -0.0741(4) 0.6817(2) 0.4154(3) 0.0415(9) Uani 1 1 d . . .
N4 N -0.1895(4) 0.7052(2) 0.3109(3) 0.0394(9) Uani 1 1 d . . .
N5 N 0.1947(4) 0.2536(3) 0.8968(3) 0.0485(10) Uani 1 1 d . . .
N6 N 0.1997(5) 0.1576(3) 1.0162(3) 0.0689(14) Uani 1 1 d . . .
N7 N 0.3518(5) -0.1297(3) 0.9336(3) 0.0699(14) Uani 1 1 d . . .
N11 N 0.4904(3) 0.5144(2) 0.8594(2) 0.0340(8) Uani 1 1 d . . .
N12 N 0.3125(3) 0.4922(2) 0.9574(2) 0.0384(9) Uani 1 1 d . . .
N13 N 1.0732(5) 0.0627(3) 0.7650(4) 0.0665(14) Uani 1 1 d . . .
N14 N 1.2526(5) 0.7553(3) 0.7608(4) 0.0724(16) Uani 1 1 d . . .
N15 N 0.4726(4) 0.9202(2) 0.6107(3) 0.0423(9) Uani 1 1 d . . .
C28 C 0.1226(5) 0.7062(3) 0.4586(4) 0.0585(15) Uani 1 1 d . . .
H28A H 0.0665 0.7611 0.4692 0.070 Uiso 1 1 calc R . .
H28B H 0.1689 0.7159 0.3997 0.070 Uiso 1 1 calc R . .
O20 O 0.7640(4) 0.7460(2) 0.6304(3) 0.0696(11) Uani 1 1 d . . .
O18 O 0.5076(5) 0.2790(3) 0.6712(4) 0.1058(19) Uani 1 1 d . . .
O3 O 0.6918(3) 0.38577(19) 0.7465(2) 0.0455(8) Uani 1 1 d . . .
O4 O 0.7568(3) 0.57726(19) 0.7752(2) 0.0395(7) Uani 1 1 d . . .
O5 O 0.8924(3) 0.5357(2) 0.6610(2) 0.0427(8) Uani 1 1 d . . .
O6 O 0.4932(4) 0.0903(3) 0.7596(4) 0.103(2) Uani 1 1 d . . .
C45 C 0.3876(6) -0.0842(4) 0.8569(4) 0.0618(15) Uani 1 1 d . . .
H45 H 0.3388 -0.0301 0.8346 0.074 Uiso 1 1 calc R . .
O7 O 0.7512(4) 0.3304(2) 0.8748(3) 0.0687(11) Uani 1 1 d . . .
O8 O 1.1439(4) 0.0849(3) 0.8023(4) 0.0927(17) Uani 1 1 d . . .
O9 O 1.1113(5) 0.0021(4) 0.7290(4) 0.123(2) Uani 1 1 d . . .
O10 O 0.6564(4) 0.0196(2) 0.6769(3) 0.0707(11) Uani 1 1 d . . .
O12 O 0.7681(3) 0.8387(3) 0.7055(3) 0.0764(13) Uani 1 1 d . . .
O13 O 1.0292(3) 0.44199(19) 0.8106(2) 0.0476(8) Uani 1 1 d . . .
O14 O 1.2444(3) 0.44486(18) 0.7589(2) 0.0438(8) Uani 1 1 d . . .
O15 O 1.2086(5) 0.8224(3) 0.7851(6) 0.176(4) Uani 1 1 d . . .
O16 O 1.3717(4) 0.7236(3) 0.7465(3) 0.0781(13) Uani 1 1 d . . .
C44 C 0.4456(8) -0.2043(4) 0.9433(4) 0.083(2) Uani 1 1 d . . .
H44 H 0.4471 -0.2492 0.9911 0.099 Uiso 1 1 calc R . .
N16 N 0.2964(4) 0.9625(2) 0.5436(3) 0.0464(10) Uani 1 1 d . . .
C21 C 0.1730(5) 1.0177(3) 0.5119(4) 0.0555(14) Uani 1 1 d . . .
H21A H 0.1983 1.0459 0.4528 0.067 Uiso 1 1 calc R . .
H21B H 0.1370 1.0625 0.5454 0.067 Uiso 1 1 calc R . .
C20 C 0.3669(5) 0.8859(3) 0.5232(4) 0.0559(14) Uani 1 1 d . . .
H20 H 0.3450 0.8570 0.4868 0.067 Uiso 1 1 calc R . .
C47 C 0.0623(4) 0.5197(3) 0.9843(3) 0.0478(12) Uani 1 1 d . . .
H47A H 0.0516 0.5684 1.0114 0.057 Uiso 1 1 calc R . .
H47B H 0.0695 0.5415 0.9229 0.057 Uiso 1 1 calc R . .
C46 C 0.0627(5) 0.9701(3) 0.5161(4) 0.0546(14) Uani 1 1 d . . .
H46A H 0.0373 0.9414 0.5749 0.065 Uiso 1 1 calc R . .
H46B H 0.0974 0.9260 0.4817 0.065 Uiso 1 1 calc R . .
N8 N 0.4994(4) -0.1237(3) 0.8158(3) 0.0505(11) Uani 1 1 d . . .
C43 C 0.5360(7) -0.2007(4) 0.8703(4) 0.0730(18) Uani 1 1 d . . .
H43 H 0.6115 -0.2436 0.8587 0.088 Uiso 1 1 calc R . .

loop_
_atom_site_aniso_label
_atom_site_aniso_U_11
_atom_site_aniso_U_22
_atom_site_aniso_U_33
_atom_site_aniso_U_23
_atom_site_aniso_U_13
_atom_site_aniso_U_12
Zn1 0.0303(3) 0.0297(3) 0.0378(3) -0.0065(2) -0.0085(2) -0.00575(19)
Zn2 0.0342(3) 0.0308(3) 0.0430(3) -0.0040(2) -0.0143(2) -0.0048(2)
Zn3 0.0399(3) 0.0336(3) 0.0575(4) -0.0135(3) -0.0219(3) -0.0008(2)
C1 0.049(3) 0.020(2) 0.123(6) -0.002(3) -0.034(4) -0.011(2)
C2 0.032(2) 0.023(2) 0.039(3) -0.0048(18) -0.0068(19) -0.0005(16)
C3 0.033(2) 0.029(2) 0.030(2) -0.0015(18) -0.0069(18) -0.0034(17)
C4 0.035(2) 0.040(3) 0.040(3) -0.002(2) -0.011(2) -0.0059(19)
C5 0.043(2) 0.028(2) 0.044(3) -0.007(2) -0.012(2) -0.0043(18)
C6 0.044(3) 0.029(2) 0.045(3) -0.011(2) -0.005(2) 0.0024(19)
C7 0.057(3) 0.029(3) 0.087(4) -0.005(3) -0.035(3) -0.006(2)
C8 0.035(2) 0.038(3) 0.044(3) -0.010(2) -0.009(2) -0.0043(19)
C9 0.027(2) 0.037(3) 0.053(3) -0.002(2) -0.005(2) 0.0075(18)
C10 0.032(2) 0.029(2) 0.032(2) -0.0066(18) -0.0082(18) -0.0052(16)
C11 0.030(2) 0.032(2) 0.038(3) -0.0064(19) -0.0085(19) -0.0054(17)
C12 0.046(3) 0.026(2) 0.055(3) -0.009(2) -0.018(2) -0.0047(19)
C13 0.042(2) 0.033(2) 0.059(3) -0.007(2) -0.027(2) -0.0072(19)
C14 0.033(2) 0.035(2) 0.045(3) -0.004(2) -0.016(2) -0.0051(18)
C15 0.030(2) 0.030(2) 0.032(2) -0.0056(18) -0.0070(18) -0.0045(16)
C16 0.034(2) 0.033(2) 0.041(3) -0.002(2) -0.015(2) -0.0082(19)
C17 0.035(2) 0.031(2) 0.050(3) -0.011(2) -0.006(2) -0.0041(18)
C18 0.041(3) 0.050(3) 0.062(4) -0.012(3) -0.021(2) -0.006(2)
C19 0.050(3) 0.040(3) 0.068(4) -0.014(3) -0.025(3) 0.000(2)
C31 0.037(2) 0.043(3) 0.050(3) -0.011(2) -0.018(2) -0.004(2)
C24 0.030(2) 0.035(2) 0.042(3) -0.012(2) -0.0091(19) -0.0066(18)
C48 0.031(2) 0.029(2) 0.037(3) -0.0013(19) -0.0145(19) -0.0033(17)
C26 0.043(3) 0.057(3) 0.060(4) -0.018(3) -0.025(2) -0.004(2)
C35 0.036(2) 0.041(3) 0.046(3) -0.010(2) -0.012(2) -0.0068(19)
C25 0.037(3) 0.070(4) 0.048(3) -0.007(3) -0.001(2) -0.019(2)
C29 0.051(3) 0.060(3) 0.049(3) -0.005(3) -0.025(2) -0.009(2)
C23 0.043(3) 0.052(3) 0.056(3) -0.026(3) -0.013(2) -0.003(2)
O17 0.050(2) 0.043(2) 0.172(5) -0.013(3) 0.038(3) -0.0014(18)
C34 0.042(3) 0.051(3) 0.054(3) -0.001(2) -0.017(2) -0.018(2)
C32 0.042(3) 0.043(3) 0.056(3) -0.018(2) -0.017(2) 0.001(2)
C22 0.036(2) 0.040(3) 0.059(3) -0.016(2) -0.008(2) -0.009(2)
C27 0.047(3) 0.059(3) 0.068(4) -0.020(3) -0.025(3) -0.002(2)
C30 0.050(3) 0.056(3) 0.040(3) 0.006(2) -0.016(2) -0.017(2)
C33 0.044(3) 0.055(3) 0.050(3) -0.019(3) -0.011(2) -0.005(2)
C37 0.056(3) 0.073(4) 0.060(4) 0.022(3) -0.019(3) -0.017(3)
C39 0.140(7) 0.098(6) 0.081(6) 0.012(5) -0.048(5) -0.044(5)
C38 0.062(4) 0.067(4) 0.056(4) -0.013(3) 0.004(3) -0.026(3)
C36 0.055(3) 0.053(3) 0.064(4) -0.015(3) -0.009(3) -0.014(2)
C40 0.109(5) 0.079(5) 0.078(5) 0.015(4) -0.033(4) -0.024(4)
C41 0.091(5) 0.134(7) 0.070(5) 0.003(5) -0.014(4) -0.053(5)
C42 0.161(8) 0.082(6) 0.066(5) -0.016(4) 0.012(5) -0.019(5)
N1 0.0376(19) 0.036(2) 0.038(2) -0.0051(17) -0.0118(17) -0.0082(16)
N2 0.036(2) 0.048(2) 0.048(3) -0.011(2) -0.0169(18) -0.0068(17)
N3 0.039(2) 0.045(2) 0.042(2) -0.0060(19) -0.0177(18) -0.0048(17)
N4 0.040(2) 0.040(2) 0.044(2) -0.0107(18) -0.0154(18) -0.0077(16)
N5 0.042(2) 0.055(3) 0.046(3) 0.004(2) -0.010(2) -0.0180(19)
N6 0.078(3) 0.071(3) 0.054(3) 0.017(3) -0.020(3) -0.031(3)
N7 0.083(3) 0.071(3) 0.051(3) -0.001(3) -0.013(3) -0.016(3)
N11 0.0292(18) 0.035(2) 0.040(2) -0.0116(17) -0.0058(16) -0.0064(15)
N12 0.0279(18) 0.048(2) 0.041(2) -0.0109(18) -0.0049(16) -0.0089(16)
N13 0.042(3) 0.052(3) 0.088(4) -0.004(3) -0.006(3) 0.008(2)
N14 0.063(3) 0.036(3) 0.131(5) -0.002(3) -0.054(3) -0.016(2)
N15 0.038(2) 0.040(2) 0.053(3) -0.0104(19) -0.0207(19) -0.0053(17)
C28 0.044(3) 0.058(3) 0.073(4) 0.003(3) -0.027(3) -0.010(2)
O20 0.074(2) 0.063(2) 0.085(3) -0.027(2) -0.054(2) 0.0096(19)
O18 0.099(3) 0.072(3) 0.167(6) -0.020(3) -0.100(4) 0.008(2)
O3 0.060(2) 0.0298(17) 0.049(2) -0.0098(15) -0.0150(17) -0.0053(14)
O4 0.0304(15) 0.0442(18) 0.047(2) -0.0106(15) -0.0046(14) -0.0140(13)
O5 0.0415(17) 0.0440(19) 0.050(2) -0.0170(16) -0.0131(15) -0.0096(14)
O6 0.047(2) 0.057(3) 0.221(6) -0.060(3) -0.017(3) -0.0131(19)
C45 0.068(4) 0.057(4) 0.051(4) 0.006(3) -0.017(3) -0.005(3)
O7 0.107(3) 0.050(2) 0.052(3) -0.0200(19) -0.032(2) 0.003(2)
O8 0.044(2) 0.080(3) 0.147(5) 0.001(3) -0.047(3) 0.005(2)
O9 0.071(3) 0.101(4) 0.189(6) -0.069(4) -0.022(3) 0.041(3)
O10 0.113(3) 0.053(2) 0.064(3) -0.020(2) -0.020(2) -0.038(2)
O12 0.055(2) 0.063(3) 0.121(4) -0.046(3) -0.043(2) 0.0230(18)
O13 0.0419(17) 0.0348(18) 0.063(2) -0.0020(16) -0.0084(16) -0.0102(14)
O14 0.0362(16) 0.0283(16) 0.068(2) -0.0086(16) -0.0166(16) -0.0016(13)
O15 0.112(4) 0.067(3) 0.409(12) -0.100(5) -0.132(6) 0.002(3)
O16 0.054(2) 0.069(3) 0.123(4) -0.010(3) -0.035(2) -0.026(2)
C44 0.131(6) 0.056(4) 0.059(4) 0.014(3) -0.032(4) -0.026(4)
N16 0.041(2) 0.043(2) 0.059(3) -0.007(2) -0.025(2) -0.0051(17)
C21 0.047(3) 0.050(3) 0.072(4) 0.000(3) -0.033(3) -0.005(2)
C20 0.061(3) 0.045(3) 0.071(4) -0.017(3) -0.034(3) -0.004(2)
C47 0.036(2) 0.060(3) 0.046(3) -0.011(2) 0.000(2) -0.013(2)
C46 0.050(3) 0.053(3) 0.062(4) -0.001(3) -0.028(3) -0.007(2)
N8 0.054(2) 0.044(2) 0.057(3) -0.003(2) -0.027(2) -0.0093(19)
C43 0.100(5) 0.040(3) 0.074(5) 0.005(3) -0.028(4) -0.008(3)

loop_
_atom_type_symbol
_atom_type_description
_atom_type_scat_dispersion_real
_atom_type_scat_dispersion_imag
_atom_type_scat_source
C C 0.0033 0.0016 'International Tables Vol C Tables 4.2.6.8 and 6.1.1.4'
H H 0.0000 0.0000 'International Tables Vol C Tables 4.2.6.8 and 6.1.1.4'
N N 0.0061 0.0033 'International Tables Vol C Tables 4.2.6.8 and 6.1.1.4'
O O 0.0106 0.0060 'International Tables Vol C Tables 4.2.6.8 and 6.1.1.4'
Zn Zn 0.2839 1.4301 'International Tables Vol C Tables 4.2.6.8 and 6.1.1.4'

loop_
_geom_angle_atom_site_label_1
_geom_angle_atom_site_label_2
_geom_angle_atom_site_label_3
_geom_angle
_geom_angle_site_symmetry_1
_geom_angle_site_symmetry_3
O3 Zn1 O4 127.37(13) . .
O3 Zn1 N1 98.45(15) . .
O4 Zn1 N1 110.45(13) . .
O3 Zn1 N11 107.57(14) . .
O4 Zn1 N11 101.52(13) . .
N1 Zn1 N11 111.43(14) . .
O14 Zn2 N4 105.48(15) 1_455 2_566
O14 Zn2 N5 120.57(16) 1_455 .
N4 Zn2 N5 111.28(16) 2_566 .
O14 Zn2 O17 102.92(14) 1_455 .
N4 Zn2 O17 128.53(19) 2_566 .
N5 Zn2 O17 88.89(18) . .
O12 Zn3 O10 94.53(18) . 1_565
O12 Zn3 N8 98.10(19) . 1_565
O10 Zn3 N8 113.84(17) 1_565 1_565
O12 Zn3 N15 126.70(17) . .
O10 Zn3 N15 110.85(17) 1_565 .
N8 Zn3 N15 111.66(16) 1_565 .
O17 C1 O18 127.9(6) . .
O17 C1 C2 118.5(6) . .
O18 C1 C2 113.5(6) . .
C3 C2 C5 120.4(4) . .
C3 C2 C1 120.3(4) . .
C5 C2 C1 119.3(4) . .
C4 C3 C2 119.6(4) . .
C4 C3 C8 118.0(4) . .
C2 C3 C8 122.3(4) . .
C9 C4 C3 118.7(4) . .
C9 C4 H4 120.6 . .
C3 C4 H4 120.6 . .
C6 C5 C2 118.7(4) . .
C6 C5 C7 118.1(4) . .
C2 C5 C7 122.8(4) . .
C9 C6 C5 119.3(4) . .
C9 C6 H6 120.3 . .
C5 C6 H6 120.3 . .
O6 C7 O10 126.3(5) . .
O6 C7 C5 119.3(5) . .
O10 C7 C5 114.3(5) . .
O7 C8 O3 127.2(4) . .
O7 C8 C3 119.1(4) . .
O3 C8 C3 113.6(4) . .
C4 C9 C6 122.9(4) . .
C4 C9 N13 117.9(5) . .
C6 C9 N13 119.0(5) . .
C15 C10 C11 120.0(4) . .
C15 C10 C48 118.8(4) . .
C11 C10 C48 121.2(4) . .
C10 C11 C12 119.2(4) . .
C10 C11 C17 123.3(4) . .
C12 C11 C17 117.4(4) . .
C13 C12 C11 119.3(4) . .
C13 C12 H12 120.4 . .
C11 C12 H12 120.4 . .
C12 C13 C14 122.3(4) . .
C12 C13 N14 119.2(4) . .
C14 C13 N14 118.4(4) . .
C13 C14 C15 119.0(4) . .
C13 C14 H14 120.5 . .
C15 C14 H14 120.5 . .
C14 C15 C10 120.0(4) . .
C14 C15 C16 118.2(4) . .
C10 C15 C16 121.7(4) . .
O13 C16 O14 124.5(4) . .
O13 C16 C15 119.7(4) . .
O14 C16 C15 115.8(4) . .
O20 C17 O12 125.8(5) . .
O20 C17 C11 120.0(4) . .
O12 C17 C11 114.2(4) . .
N15 C18 N16 111.8(5) . .
N15 C18 H18 124.1 . .
N16 C18 H18 124.1 . .
C20 C19 N15 108.9(4) . .
C20 C19 H19 125.6 . .
N15 C19 H19 125.6 . .
N4 C31 N3 110.9(4) . .
N4 C31 H31 124.6 . .
N3 C31 H31 124.6 . .
N11 C24 N12 111.8(4) . .
N11 C24 H24 124.1 . .
N12 C24 H24 124.1 . .
O5 C48 O4 126.5(4) . .
O5 C48 C10 118.1(4) . .
O4 C48 C10 115.3(4) . .
N2 C26 C27 110.1(4) . .
N2 C26 H26A 109.6 . .
C27 C26 H26A 109.6 . .
N2 C26 H26B 109.6 . .
C27 C26 H26B 109.6 . .
H26A C26 H26B 108.2 . .
N1 C35 N2 110.9(4) . .
N1 C35 H35 124.5 . .
N2 C35 H35 124.5 . .
N12 C25 C47 111.3(4) . .
N12 C25 H25A 109.4 . .
C47 C25 H25A 109.4 . .
N12 C25 H25B 109.4 . .
C47 C25 H25B 109.4 . .
H25A C25 H25B 108.0 . .
N3 C29 C28 110.6(4) . .
N3 C29 H29A 109.5 . .
C28 C29 H29A 109.5 . .
N3 C29 H29B 109.5 . .
C28 C29 H29B 109.5 . .
H29A C29 H29B 108.1 . .
C22 C23 N12 105.5(4) . .
C22 C23 H23 127.3 . .
N12 C23 H23 127.3 . .
C1 O17 Zn2 107.0(5) . .
C30 C34 N1 109.9(4) . .
C30 C34 H34 125.1 . .
N1 C34 H34 125.1 . .
C33 C32 N4 109.7(4) . .
C33 C32 H32 125.1 . .
N4 C32 H32 125.1 . .
N11 C22 C23 109.8(4) . .
N11 C22 H22 125.1 . .
C23 C22 H22 125.1 . .
C26 C27 C28 113.8(5) . .
C26 C27 H27A 108.8 . .
C28 C27 H27A 108.8 . .
C26 C27 H27B 108.8 . .
C28 C27 H27B 108.8 . .
H27A C27 H27B 107.7 . .
C34 C30 N2 106.2(4) . .
C34 C30 H30 126.9 . .
N2 C30 H30 126.9 . .
C32 C33 N3 106.2(4) . .
C32 C33 H33 126.9 . .
N3 C33 H33 126.9 . .
N6 C37 N5 111.2(5) . .
N6 C37 H37 124.4 . .
N5 C37 H37 124.4 . .
N6 C39 C40 111.8(6) . .
N6 C39 H39A 109.3 . .
C40 C39 H39A 109.3 . .
N6 C39 H39B 109.3 . .
C40 C39 H39B 109.3 . .
H39A C39 H39B 107.9 . .
C36 C38 N6 106.7(5) . .
C36 C38 H38 126.7 . .
N6 C38 H38 126.7 . .
C38 C36 N5 109.7(5) . .
C38 C36 H36 125.2 . .
N5 C36 H36 125.2 . .
C41 C40 C39 113.6(7) . .
C41 C40 H40A 108.8 . .
C39 C40 H40A 108.8 . .
C41 C40 H40B 108.8 . .
C39 C40 H40B 108.8 . .
H40A C40 H40B 107.7 . .
C42 C41 C40 116.7(8) . .
C42 C41 H41A 108.1 . .
C40 C41 H41A 108.1 . .
C42 C41 H41B 108.1 . .
C40 C41 H41B 108.1 . .
H41A C41 H41B 107.3 . .
C41 C42 N7 111.2(7) . .
C41 C42 H42A 109.4 . .
N7 C42 H42A 109.4 . .
C41 C42 H42B 109.4 . .
N7 C42 H42B 109.4 . .
H42A C42 H42B 108.0 . .
C35 N1 C34 105.5(4) . .
C35 N1 Zn1 128.2(3) . .
C34 N1 Zn1 126.2(3) . .
C35 N2 C30 107.5(4) . .
C35 N2 C26 126.6(4) . .
C30 N2 C26 125.2(4) . .
C31 N3 C33 107.4(4) . .
C31 N3 C29 126.0(4) . .
C33 N3 C29 126.5(4) . .
C31 N4 C32 105.8(4) . .
C31 N4 Zn2 125.8(3) . 2_566
C32 N4 Zn2 127.4(3) . 2_566
C37 N5 C36 105.4(4) . .
C37 N5 Zn2 123.4(3) . .
C36 N5 Zn2 131.2(4) . .
C37 N6 C38 107.1(5) . .
C37 N6 C39 125.4(6) . .
C38 N6 C39 127.5(6) . .
C45 N7 C44 107.2(5) . .
C45 N7 C42 127.6(6) . .
C44 N7 C42 124.3(6) . .
C24 N11 C22 105.6(3) . .
C24 N11 Zn1 128.6(3) . .
C22 N11 Zn1 125.7(3) . .
C24 N12 C23 107.4(4) . .
C24 N12 C25 126.2(4) . .
C23 N12 C25 126.0(4) . .
O8 N13 O9 123.6(5) . .
O8 N13 C9 119.1(5) . .
O9 N13 C9 117.3(6) . .
O16 N14 O15 124.2(5) . .
O16 N14 C13 118.9(5) . .
O15 N14 C13 116.9(5) . .
C18 N15 C19 105.5(4) . .
C18 N15 Zn3 125.7(3) . .
C19 N15 Zn3 128.3(3) . .
C29 C28 C27 114.7(5) . .
C29 C28 H28A 108.6 . .
C27 C28 H28A 108.6 . .
C29 C28 H28B 108.6 . .
C27 C28 H28B 108.6 . .
H28A C28 H28B 107.6 . .
C8 O3 Zn1 123.4(3) . .
C48 O4 Zn1 110.7(3) . .
N8 C45 N7 112.2(5) . .
N8 C45 H45 123.9 . .
N7 C45 H45 123.9 . .
C7 O10 Zn3 123.0(4) . 1_545
C17 O12 Zn3 125.7(3) . .
C16 O14 Zn2 110.9(3) . 1_655
C43 C44 N7 106.4(5) . .
C43 C44 H44 126.8 . .
N7 C44 H44 126.8 . .
C18 N16 C20 106.4(4) . .
C18 N16 C21 125.7(4) . .
C20 N16 C21 127.9(4) . .
N16 C21 C46 114.1(4) . .
N16 C21 H21A 108.7 . .
C46 C21 H21A 108.7 . .
N16 C21 H21B 108.7 . .
C46 C21 H21B 108.7 . .
H21A C21 H21B 107.6 . .
C19 C20 N16 107.5(5) . .
C19 C20 H20 126.3 . .
N16 C20 H20 126.3 . .
C47 C47 C25 113.1(5) 2_567 .
C47 C47 H47A 109.0 2_567 .
C25 C47 H47A 109.0 . .
C47 C47 H47B 109.0 2_567 .
C25 C47 H47B 109.0 . .
H47A C47 H47B 107.8 . .
C21 C46 C46 112.1(5) . 2_576
C21 C46 H46A 109.2 . .
C46 C46 H46A 109.2 2_576 .
C21 C46 H46B 109.2 . .
C46 C46 H46B 109.2 2_576 .
H46A C46 H46B 107.9 . .
C45 N8 C43 105.0(5) . .
C45 N8 Zn3 128.4(4) . 1_545
C43 N8 Zn3 126.4(4) . 1_545
C44 C43 N8 109.2(6) . .
C44 C43 H43 125.4 . .
N8 C43 H43 125.4 . .

loop_
_geom_bond_atom_site_label_1
_geom_bond_atom_site_label_2
_geom_bond_distance
_geom_bond_site_symmetry_2
Zn1 O3 1.942(3) .
Zn1 O4 1.959(3) .
Zn1 N1 2.001(4) .
Zn1 N11 2.015(3) .
Zn2 O14 1.963(3) 1_455
Zn2 N4 1.983(4) 2_566
Zn2 N5 2.008(4) .
Zn2 O17 2.062(5) .
Zn3 O12 1.939(3) .
Zn3 O10 1.943(3) 1_565
Zn3 N8 1.991(5) 1_565
Zn3 N15 1.995(4) .
C1 O17 1.178(8) .
C1 O18 1.273(8) .
C1 C2 1.526(6) .
C2 C3 1.391(6) .
C2 C5 1.394(6) .
C3 C4 1.383(6) .
C3 C8 1.508(6) .
C4 C9 1.356(6) .
C4 H4 0.9300 .
C5 C6 1.383(6) .
C5 C7 1.516(6) .
C6 C9 1.366(6) .
C6 H6 0.9300 .
C7 O6 1.199(7) .
C7 O10 1.256(6) .
C8 O7 1.214(6) .
C8 O3 1.259(5) .
C9 N13 1.461(6) .
C10 C15 1.388(6) .
C10 C11 1.394(6) .
C10 C48 1.523(5) .
C11 C12 1.395(6) .
C11 C17 1.517(6) .
C12 C13 1.362(6) .
C12 H12 0.9300 .
C13 C14 1.369(6) .
C13 N14 1.459(6) .
C14 C15 1.386(6) .
C14 H14 0.9300 .
C15 C16 1.508(6) .
C16 O13 1.218(5) .
C16 O14 1.264(5) .
C17 O20 1.192(6) .
C17 O12 1.248(5) .
C18 N15 1.318(6) .
C18 N16 1.328(6) .
C18 H18 0.9300 .
C19 C20 1.340(7) .
C19 N15 1.367(6) .
C19 H19 0.9300 .
C31 N4 1.323(6) .
C31 N3 1.326(6) .
C31 H31 0.9300 .
C24 N11 1.315(5) .
C24 N12 1.335(5) .
C24 H24 0.9300 .
C48 O5 1.221(5) .
C48 O4 1.261(5) .
C26 N2 1.465(6) .
C26 C27 1.494(7) .
C26 H26A 0.9700 .
C26 H26B 0.9700 .
C35 N1 1.315(5) .
C35 N2 1.340(6) .
C35 H35 0.9300 .
C25 N12 1.465(5) .
C25 C47 1.511(7) .
C25 H25A 0.9700 .
C25 H25B 0.9700 .
C29 N3 1.460(6) .
C29 C28 1.481(7) .
C29 H29A 0.9700 .
C29 H29B 0.9700 .
C23 C22 1.367(6) .
C23 N12 1.370(6) .
C23 H23 0.9300 .
C34 C30 1.343(7) .
C34 N1 1.367(6) .
C34 H34 0.9300 .
C32 C33 1.342(7) .
C32 N4 1.357(6) .
C32 H32 0.9300 .
C22 N11 1.363(5) .
C22 H22 0.9300 .
C27 C28 1.510(7) .
C27 H27A 0.9700 .
C27 H27B 0.9700 .
C30 N2 1.357(6) .
C30 H30 0.9300 .
C33 N3 1.367(6) .
C33 H33 0.9300 .
C37 N6 1.319(7) .
C37 N5 1.323(6) .
C37 H37 0.9300 .
C39 N6 1.464(8) .
C39 C40 1.575(10) .
C39 H39A 0.9700 .
C39 H39B 0.9700 .
C38 C36 1.334(8) .
C38 N6 1.361(7) .
C38 H38 0.9300 .
C36 N5 1.356(6) .
C36 H36 0.9300 .
C40 C41 1.498(9) .
C40 H40A 0.9700 .
C40 H40B 0.9700 .
C41 C42 1.445(10) .
C41 H41A 0.9700 .
C41 H41B 0.9700 .
C42 N7 1.491(8) .
C42 H42A 0.9700 .
C42 H42B 0.9700 .
N4 Zn2 1.983(4) 2_566
N7 C45 1.317(7) .
N7 C44 1.353(8) .
N13 O8 1.203(7) .
N13 O9 1.212(7) .
N14 O16 1.202(6) .
N14 O15 1.204(7) .
C28 H28A 0.9700 .
C28 H28B 0.9700 .
C45 N8 1.305(7) .
C45 H45 0.9300 .
O10 Zn3 1.943(3) 1_545
O14 Zn2 1.963(3) 1_655
C44 C43 1.342(9) .
C44 H44 0.9300 .
N16 C20 1.360(6) .
N16 C21 1.475(6) .
C21 C46 1.502(6) .
C21 H21A 0.9700 .
C21 H21B 0.9700 .
C20 H20 0.9300 .
C47 C47 1.507(8) 2_567
C47 H47A 0.9700 .
C47 H47B 0.9700 .
C46 C46 1.519(9) 2_576
C46 H46A 0.9700 .
C46 H46B 0.9700 .
N8 C43 1.369(7) .
N8 Zn3 1.991(5) 1_545
C43 H43 0.9300 .

loop_
_geom_torsion_atom_site_label_1
_geom_torsion_atom_site_label_2
_geom_torsion_atom_site_label_3
_geom_torsion_atom_site_label_4
_geom_torsion
_geom_torsion_site_symmetry_1
_geom_torsion_site_symmetry_2
_geom_torsion_site_symmetry_3
_geom_torsion_site_symmetry_4
O17 C1 C2 C3 -63.8(6) . . . .
O18 C1 C2 C3 113.7(5) . . . .
O17 C1 C2 C5 117.2(6) . . . .
O18 C1 C2 C5 -65.2(6) . . . .
C5 C2 C3 C4 1.2(6) . . . .
C1 C2 C3 C4 -177.7(5) . . . .
C5 C2 C3 C8 -178.9(4) . . . .
C1 C2 C3 C8 2.2(7) . . . .
C2 C3 C4 C9 3.1(7) . . . .
C8 C3 C4 C9 -176.8(4) . . . .
C3 C2 C5 C6 -4.6(7) . . . .
C1 C2 C5 C6 174.4(5) . . . .
C3 C2 C5 C7 168.6(5) . . . .
C1 C2 C5 C7 -12.5(7) . . . .
C2 C5 C6 C9 3.7(7) . . . .
C7 C5 C6 C9 -169.8(5) . . . .
C6 C5 C7 O6 145.4(6) . . . .
C2 C5 C7 O6 -27.8(8) . . . .
C6 C5 C7 O10 -30.8(7) . . . .
C2 C5 C7 O10 155.9(5) . . . .
C4 C3 C8 O7 -55.8(6) . . . .
C2 C3 C8 O7 124.3(5) . . . .
C4 C3 C8 O3 122.6(4) . . . .
C2 C3 C8 O3 -57.3(6) . . . .
C3 C4 C9 C6 -4.2(7) . . . .
C3 C4 C9 N13 -179.1(4) . . . .
C5 C6 C9 C4 0.7(7) . . . .
C5 C6 C9 N13 175.6(4) . . . .
C15 C10 C11 C12 -3.9(7) . . . .
C48 C10 C11 C12 177.5(4) . . . .
C15 C10 C11 C17 173.9(4) . . . .
C48 C10 C11 C17 -4.6(7) . . . .
C10 C11 C12 C13 5.2(7) . . . .
C17 C11 C12 C13 -172.8(5) . . . .
C11 C12 C13 C14 -2.3(8) . . . .
C11 C12 C13 N14 178.5(5) . . . .
C12 C13 C14 C15 -1.9(8) . . . .
N14 C13 C14 C15 177.2(5) . . . .
C13 C14 C15 C10 3.2(7) . . . .
C13 C14 C15 C16 -173.6(4) . . . .
C11 C10 C15 C14 -0.3(7) . . . .
C48 C10 C15 C14 178.3(4) . . . .
C11 C10 C15 C16 176.4(4) . . . .
C48 C10 C15 C16 -5.0(6) . . . .
C14 C15 C16 O13 144.8(4) . . . .
C10 C15 C16 O13 -31.9(7) . . . .
C14 C15 C16 O14 -34.8(6) . . . .
C10 C15 C16 O14 148.4(4) . . . .
C10 C11 C17 O20 -34.3(7) . . . .
C12 C11 C17 O20 143.5(5) . . . .
C10 C11 C17 O12 148.2(5) . . . .
C12 C11 C17 O12 -34.0(6) . . . .
C15 C10 C48 O5 -68.1(6) . . . .
C11 C10 C48 O5 110.5(5) . . . .
C15 C10 C48 O4 111.8(4) . . . .
C11 C10 C48 O4 -69.6(5) . . . .
O18 C1 O17 Zn2 16.7(7) . . . .
C2 C1 O17 Zn2 -166.1(3) . . . .
O14 Zn2 O17 C1 -99.6(4) 1_455 . . .
N4 Zn2 O17 C1 22.6(4) 2_566 . . .
N5 Zn2 O17 C1 139.2(4) . . . .
N12 C23 C22 N11 0.8(5) . . . .
N2 C26 C27 C28 165.5(4) . . . .
N1 C34 C30 N2 -0.8(6) . . . .
N4 C32 C33 N3 0.0(5) . . . .
N6 C38 C36 N5 -1.8(7) . . . .
N6 C39 C40 C41 -59.8(8) . . . .
C39 C40 C41 C42 -166.0(6) . . . .
C40 C41 C42 N7 -53.9(9) . . . .
N2 C35 N1 C34 -0.5(5) . . . .
N2 C35 N1 Zn1 -178.6(3) . . . .
C30 C34 N1 C35 0.8(6) . . . .
C30 C34 N1 Zn1 179.0(3) . . . .
O3 Zn1 N1 C35 65.6(4) . . . .
O4 Zn1 N1 C35 -159.1(4) . . . .
N11 Zn1 N1 C35 -47.1(4) . . . .
O3 Zn1 N1 C34 -112.2(4) . . . .
O4 Zn1 N1 C34 23.1(4) . . . .
N11 Zn1 N1 C34 135.1(4) . . . .
N1 C35 N2 C30 0.0(5) . . . .
N1 C35 N2 C26 -171.1(4) . . . .
C34 C30 N2 C35 0.5(6) . . . .
C34 C30 N2 C26 171.7(4) . . . .
C27 C26 N2 C35 90.5(6) . . . .
C27 C26 N2 C30 -79.0(6) . . . .
N4 C31 N3 C33 0.0(5) . . . .
N4 C31 N3 C29 -177.0(4) . . . .
C32 C33 N3 C31 0.0(5) . . . .
C32 C33 N3 C29 177.0(4) . . . .
C28 C29 N3 C31 111.4(5) . . . .
C28 C29 N3 C33 -65.0(7) . . . .
N3 C31 N4 C32 0.0(5) . . . .
N3 C31 N4 Zn2 -169.4(3) . . . 2_566
C33 C32 N4 C31 0.0(5) . . . .
C33 C32 N4 Zn2 169.2(3) . . . 2_566
N6 C37 N5 C36 -0.7(7) . . . .
N6 C37 N5 Zn2 179.6(4) . . . .
C38 C36 N5 C37 1.5(6) . . . .
C38 C36 N5 Zn2 -178.7(4) . . . .
O14 Zn2 N5 C37 -125.1(4) 1_455 . . .
N4 Zn2 N5 C37 110.6(5) 2_566 . . .
O17 Zn2 N5 C37 -20.7(5) . . . .
O14 Zn2 N5 C36 55.2(5) 1_455 . . .
N4 Zn2 N5 C36 -69.1(5) 2_566 . . .
O17 Zn2 N5 C36 159.5(5) . . . .
N5 C37 N6 C38 -0.4(7) . . . .
N5 C37 N6 C39 176.8(6) . . . .
C36 C38 N6 C37 1.3(7) . . . .
C36 C38 N6 C39 -175.8(6) . . . .
C40 C39 N6 C37 -59.9(9) . . . .
C40 C39 N6 C38 116.7(7) . . . .
C41 C42 N7 C45 -55.1(10) . . . .
C41 C42 N7 C44 137.5(7) . . . .
N12 C24 N11 C22 1.0(5) . . . .
N12 C24 N11 Zn1 -175.9(3) . . . .
C23 C22 N11 C24 -1.1(5) . . . .
C23 C22 N11 Zn1 175.9(3) . . . .
O3 Zn1 N11 C24 -24.9(4) . . . .
O4 Zn1 N11 C24 -160.5(4) . . . .
N1 Zn1 N11 C24 81.9(4) . . . .
O3 Zn1 N11 C22 158.9(4) . . . .
O4 Zn1 N11 C22 23.3(4) . . . .
N1 Zn1 N11 C22 -94.3(4) . . . .
N11 C24 N12 C23 -0.5(5) . . . .
N11 C24 N12 C25 172.6(4) . . . .
C22 C23 N12 C24 -0.2(5) . . . .
C22 C23 N12 C25 -173.3(4) . . . .
C47 C25 N12 C24 -112.8(5) . . . .
C47 C25 N12 C23 59.1(6) . . . .
C4 C9 N13 O8 10.0(8) . . . .
C6 C9 N13 O8 -165.1(5) . . . .
C4 C9 N13 O9 -167.7(5) . . . .
C6 C9 N13 O9 17.2(8) . . . .
C12 C13 N14 O16 -151.1(6) . . . .
C14 C13 N14 O16 29.7(8) . . . .
C12 C13 N14 O15 29.3(9) . . . .
C14 C13 N14 O15 -149.9(7) . . . .
N16 C18 N15 C19 0.9(6) . . . .
N16 C18 N15 Zn3 -171.4(3) . . . .
C20 C19 N15 C18 0.2(6) . . . .
C20 C19 N15 Zn3 172.3(4) . . . .
O12 Zn3 N15 C18 -167.0(4) . . . .
O10 Zn3 N15 C18 -54.1(4) 1_565 . . .
N8 Zn3 N15 C18 74.0(4) 1_565 . . .
O12 Zn3 N15 C19 22.4(5) . . . .
O10 Zn3 N15 C19 135.3(4) 1_565 . . .
N8 Zn3 N15 C19 -96.6(4) 1_565 . . .
N3 C29 C28 C27 174.4(5) . . . .
C26 C27 C28 C29 64.0(7) . . . .
O7 C8 O3 Zn1 -1.1(7) . . . .
C3 C8 O3 Zn1 -179.4(2) . . . .
O4 Zn1 O3 C8 62.0(4) . . . .
N1 Zn1 O3 C8 -174.1(3) . . . .
N11 Zn1 O3 C8 -58.4(4) . . . .
O5 C48 O4 Zn1 2.7(5) . . . .
C10 C48 O4 Zn1 -177.3(3) . . . .
O3 Zn1 O4 C48 51.9(3) . . . .
N1 Zn1 O4 C48 -66.9(3) . . . .
N11 Zn1 O4 C48 174.8(3) . . . .
C44 N7 C45 N8 -0.5(7) . . . .
C42 N7 C45 N8 -169.6(6) . . . .
O6 C7 O10 Zn3 -30.0(9) . . . 1_545
C5 C7 O10 Zn3 146.0(4) . . . 1_545
O20 C17 O12 Zn3 16.8(8) . . . .
C11 C17 O12 Zn3 -165.8(3) . . . .
O10 Zn3 O12 C17 -144.8(5) 1_565 . . .
N8 Zn3 O12 C17 100.4(5) 1_565 . . .
N15 Zn3 O12 C17 -24.5(6) . . . .
O13 C16 O14 Zn2 6.4(6) . . . 1_655
C15 C16 O14 Zn2 -174.0(3) . . . 1_655
C45 N7 C44 C43 -0.1(8) . . . .
C42 N7 C44 C43 169.4(7) . . . .
N15 C18 N16 C20 -1.6(6) . . . .
N15 C18 N16 C21 -178.4(5) . . . .
C18 N16 C21 C46 -135.5(5) . . . .
C20 N16 C21 C46 48.3(8) . . . .
N15 C19 C20 N16 -1.2(6) . . . .
C18 N16 C20 C19 1.7(6) . . . .
C21 N16 C20 C19 178.4(5) . . . .
N12 C25 C47 C47 169.0(5) . . . 2_567
N16 C21 C46 C46 179.2(6) . . . 2_576
N7 C45 N8 C43 0.8(7) . . . .
N7 C45 N8 Zn3 175.9(4) . . . 1_545
N7 C44 C43 N8 0.6(8) . . . .
C45 N8 C43 C44 -0.9(7) . . . .
Zn3 N8 C43 C44 -176.1(4) 1_545 . . .
